data_1508460
loop_
_publ_author_name
'Suzuki, Hideto'
'Akutsu, Hiroki'
'Yamada, Jun-ichi'
'Nakatsuji, Shinichi'

_publ_section_title
;
 Single-Component Charge-Transfer Crystals Based on Spin-Carrying TCNQ
 (7,7,8,8-Tetracyanoquinodimethane) Derivatives
;
_journal_issue 2
_journal_name_full Crystals
_journal_page_first 662
_journal_page_last 668
_journal_paper_doi 10.3390/cryst2020662
_journal_volume 2
_journal_year 2012
_chemical_formula_moiety 'C34 H36 N6 O8, C6 H6'
_chemical_formula_sum 'C40 H42 N6 O8'
_chemical_formula_weight 734.81
_space_group_IT_number 14
_symmetry_cell_setting monoclinic
_symmetry_Int_Tables_number 14
_symmetry_space_group_name_Hall '-P 2ybc'
_symmetry_space_group_name_H-M 'P 1 21/c 1'
_atom_sites_solution_hydrogens geom
_atom_sites_solution_primary direct
_atom_sites_solution_secondary difmap
_cell_angle_alpha 90.0000
_cell_angle_beta 92.210(6)
_cell_angle_gamma 90.0000
_cell_formula_units_Z 2
_cell_length_a 12.000(4)
_cell_length_b 6.7200(19)
_cell_length_c 24.400(7)
_cell_measurement_reflns_used 3134
_cell_measurement_temperature 293
_cell_measurement_theta_max 29.45
_cell_measurement_theta_min 2.34
_cell_volume 1966.2(10)
_computing_cell_refinement CrystalClear
_computing_data_collection 'CrystalClear (Rigaku Inc., 2008)'
_computing_data_reduction CrystalClear
_computing_molecular_graphics 'CrystalStructure 4.0'
_computing_publication_material 'CrystalStructure 4.0 (Rigaku, 2010)'
_computing_structure_refinement 'SHELXL97 (Sheldrick, 2008)'
_computing_structure_solution 'SIR92 (Altomare, et al., 1994)'
_diffrn_ambient_temperature 293
_diffrn_detector_area_resol_mean 7.314
_diffrn_measured_fraction_theta_full 0.983
_diffrn_measured_fraction_theta_max 0.983
_diffrn_measurement_device_type 'Rigaku Mercury70'
_diffrn_measurement_method \w
_diffrn_radiation_type 'Mo K\a'
_diffrn_radiation_wavelength 0.71075
_diffrn_reflns_av_R_equivalents 0.0571
_diffrn_reflns_limit_h_max 15
_diffrn_reflns_limit_h_min -11
_diffrn_reflns_limit_k_max 7
_diffrn_reflns_limit_k_min -8
_diffrn_reflns_limit_l_max 31
_diffrn_reflns_limit_l_min -23
_diffrn_reflns_number 8425
_diffrn_reflns_theta_full 27.50
_diffrn_reflns_theta_max 27.50
_diffrn_standards_number 0
_exptl_absorpt_coefficient_mu 0.088
_exptl_absorpt_correction_T_max 0.999
_exptl_absorpt_correction_T_min 0.982
_exptl_absorpt_correction_type numerical
_exptl_absorpt_process_details 'NUMABS (Rigaku, 1999)'
_exptl_crystal_colour black
_exptl_crystal_density_diffrn 1.241
_exptl_crystal_density_method 'not measured'
_exptl_crystal_description platelet
_exptl_crystal_F_000 776.00
_exptl_crystal_size_max 0.600
_exptl_crystal_size_mid 0.400
_exptl_crystal_size_min 0.010
_refine_diff_density_max 0.200
_refine_diff_density_min -0.190
_refine_ls_extinction_method none
_refine_ls_goodness_of_fit_ref 0.876
_refine_ls_hydrogen_treatment constr
_refine_ls_number_parameters 244
_refine_ls_number_reflns 4438
_refine_ls_number_restraints 0
_refine_ls_R_factor_gt 0.0635
_refine_ls_shift/su_max 0.000
_refine_ls_structure_factor_coef Fsqd
_refine_ls_weighting_details 'w = 1/[\s^2^(Fo^2^)+(0.0590P)^2^+0.0000P] where P=(Fo^2^+2Fc^2^)/3'
_refine_ls_weighting_scheme calc
_refine_ls_wR_factor_ref 0.1763
_reflns_number_gt 1411
_reflns_number_total 4438
_reflns_threshold_expression F^2^>2.0\s(F^2^)
_cod_data_source_file C40H42N6O8_P21_c_crystals-16544-3_crystals-02-00662-s001_DC195.cif
_cod_data_source_block V111024a_chateigner_1508460
_cod_database_code 1508460

loop_
_symmetry_equiv_pos_site_id
_symmetry_equiv_pos_as_xyz
1 +X,+Y,+Z
2 -X,1/2+Y,1/2-Z
3 -X,-Y,-Z
4 +X,1/2-Y,1/2+Z

loop_
_atom_site_label
_atom_site_type_symbol
_atom_site_fract_x
_atom_site_fract_y
_atom_site_fract_z
_atom_site_U_iso_or_equiv
_atom_site_adp_type
_atom_site_occupancy
_atom_site_symmetry_multiplicity
_atom_site_calc_flag
_atom_site_refinement_flags
O1 O 0.65116(19) 0.1854(4) 0.56998(9) 0.0537(7) Uani 1.0 4 d .
O2 O 0.79143(19) 0.3312(4) 0.65520(9) 0.0528(7) Uani 1.0 4 d .
O3 O 0.7282(3) 0.7752(5) 0.85652(11) 0.0915(11) Uani 1.0 4 d .
O4 O 0.8872(3) 0.6171(5) 0.65803(11) 0.0817(10) Uani 1.0 4 d .
N1 N 0.7316(3) 0.6634(5) 0.81484(12) 0.0599(9) Uani 1.0 4 d .
N2 N 0.7388(3) -0.5329(5) 0.47140(13) 0.0704(10) Uani 1.0 4 d .
N3 N 0.4322(3) -0.5807(6) 0.38343(15) 0.0837(12) Uani 1.0 4 d .
C1 C 0.6975(3) 0.4174(6) 0.75316(14) 0.0507(10) Uani 1.0 4 d .
C2 C 0.8086(3) 0.7007(6) 0.76941(13) 0.0479(10) Uani 1.0 4 d .
C3 C 0.5522(3) -0.3598(5) 0.44881(13) 0.0439(9) Uani 1.0 4 d .
C4 C 0.5264(3) -0.1820(5) 0.47326(12) 0.0410(9) Uani 1.0 4 d .
C5 C 0.5811(3) 0.0846(6) 0.53525(13) 0.0426(9) Uani 1.0 4 d .
C6 C 0.6566(4) -0.4536(6) 0.46084(14) 0.0509(10) Uani 1.0 4 d .
C7 C 0.4812(4) -0.4741(6) 0.41253(16) 0.0564(11) Uani 1.0 4 d .
C13 C 0.6060(3) -0.0871(5) 0.50934(13) 0.0446(9) Uani 1.0 4 d .
C14 C 0.8286(3) 0.2982(7) 0.60065(14) 0.0657(12) Uani 1.0 4 d .
C15 C 0.7758(3) 0.5298(5) 0.73278(13) 0.0442(9) Uani 1.0 4 d .
C16 C 0.8249(4) 0.5028(6) 0.67866(15) 0.0527(10) Uani 1.0 4 d .
C17 C 0.7665(3) 0.1267(6) 0.57649(15) 0.0607(11) Uani 1.0 4 d .
C19 C 0.7849(4) 0.9045(6) 0.74483(17) 0.0745(13) Uani 1.0 4 d .
C20 C 0.6626(4) 0.4823(6) 0.80828(15) 0.0566(10) Uani 1.0 4 d .
C21 C 0.9283(4) 0.6888(7) 0.79181(16) 0.0748(13) Uani 1.0 4 d .
C23 C 0.5393(4) 0.5386(7) 0.80794(17) 0.0855(14) Uani 1.0 4 d .
C24 C 1.0702(4) 0.0805(12) 0.5396(3) 0.0887(16) Uani 1.0 4 d .
C25 C 0.6919(4) 0.3365(6) 0.85393(15) 0.0837(14) Uani 1.0 4 d .
C26 C 1.0383(5) 0.1896(8) 0.4954(3) 0.0932(16) Uani 1.0 4 d .
C27 C 0.9682(5) 0.1101(12) 0.4556(3) 0.0976(18) Uani 1.0 4 d .
H1 H 0.6669 0.3078 0.7348 0.0609 Uiso 1.0 4 calc R
H13 H 0.6762 -0.1438 0.5152 0.0536 Uiso 1.0 4 calc R
H14A H 0.9080 0.2706 0.6018 0.0789 Uiso 1.0 4 calc R
H14B H 0.8152 0.4160 0.5784 0.0789 Uiso 1.0 4 calc R
H17A H 0.7957 0.0920 0.5412 0.0729 Uiso 1.0 4 calc R
H17B H 0.7736 0.0120 0.6005 0.0729 Uiso 1.0 4 calc R
H19A H 0.8455 0.9433 0.7226 0.0894 Uiso 1.0 4 calc R
H19B H 0.7769 0.9997 0.7738 0.0894 Uiso 1.0 4 calc R
H19C H 0.7172 0.8994 0.7226 0.0894 Uiso 1.0 4 calc R
H21A H 0.9491 0.8134 0.8085 0.0898 Uiso 1.0 4 calc R
H21B H 0.9768 0.6607 0.7624 0.0898 Uiso 1.0 4 calc R
H21C H 0.9346 0.5847 0.8187 0.0898 Uiso 1.0 4 calc R
H23A H 0.5227 0.6288 0.7782 0.1026 Uiso 1.0 4 calc R
H23B H 0.5231 0.6017 0.8420 0.1026 Uiso 1.0 4 calc R
H23C H 0.4946 0.4209 0.8034 0.1026 Uiso 1.0 4 calc R
H24 H 1.1180 0.1343 0.5666 0.1065 Uiso 1.0 4 calc R
H25A H 0.6791 0.3975 0.8887 0.1005 Uiso 1.0 4 calc R
H25B H 0.7690 0.2997 0.8523 0.1005 Uiso 1.0 4 calc R
H25C H 0.6461 0.2199 0.8497 0.1005 Uiso 1.0 4 calc R
H26 H 1.0640 0.3193 0.4919 0.1118 Uiso 1.0 4 calc R
H27 H 0.9466 0.1860 0.4251 0.1171 Uiso 1.0 4 calc R

loop_
_atom_site_aniso_label
_atom_site_aniso_U_11
_atom_site_aniso_U_22
_atom_site_aniso_U_33
_atom_site_aniso_U_12
_atom_site_aniso_U_13
_atom_site_aniso_U_23
O1 0.0452(16) 0.0626(17) 0.0531(15) 0.0058(14) -0.0015(12) -0.0205(13)
O2 0.0591(17) 0.0598(17) 0.0395(14) -0.0001(14) 0.0010(12) -0.0120(13)
O3 0.114(3) 0.090(3) 0.071(2) -0.0171(19) 0.0197(18) -0.0415(18)
O4 0.095(3) 0.088(3) 0.0646(19) -0.0346(19) 0.0240(17) -0.0121(16)
N1 0.076(3) 0.054(3) 0.0499(19) -0.0084(19) 0.0086(17) -0.0177(16)
N2 0.075(3) 0.073(3) 0.063(3) 0.019(2) -0.003(2) -0.0077(19)
N3 0.089(3) 0.069(3) 0.092(3) 0.012(3) -0.017(3) -0.030(3)
C1 0.055(3) 0.053(3) 0.045(2) -0.004(2) 0.0003(18) -0.0088(18)
C2 0.056(3) 0.044(3) 0.043(2) -0.010(2) 0.0036(18) -0.0053(18)
C3 0.046(3) 0.048(3) 0.038(2) -0.000(2) 0.0016(17) -0.0031(17)
C4 0.045(3) 0.042(3) 0.0354(18) 0.002(2) 0.0018(16) -0.0008(16)
C5 0.041(3) 0.051(3) 0.0352(18) -0.003(2) 0.0011(16) -0.0039(17)
C6 0.058(3) 0.051(3) 0.044(3) 0.008(3) 0.005(2) -0.0082(19)
C7 0.067(3) 0.048(3) 0.054(3) 0.017(3) 0.004(3) -0.005(2)
C13 0.038(3) 0.049(3) 0.047(2) 0.0110(19) 0.0016(17) -0.0048(18)
C14 0.054(3) 0.104(4) 0.039(3) 0.001(3) 0.0004(19) -0.027(3)
C15 0.046(3) 0.048(3) 0.0381(19) 0.0075(19) -0.0052(17) -0.0012(17)
C16 0.055(3) 0.055(3) 0.047(3) -0.000(3) -0.004(2) -0.008(2)
C17 0.055(3) 0.077(3) 0.050(3) 0.018(3) -0.0006(19) -0.024(2)
C19 0.090(4) 0.048(3) 0.084(3) -0.007(3) -0.004(3) -0.005(3)
C20 0.059(3) 0.063(3) 0.048(3) -0.003(3) 0.005(2) -0.004(2)
C21 0.064(3) 0.090(4) 0.069(3) -0.007(3) -0.012(3) -0.019(3)
C23 0.072(4) 0.099(4) 0.086(4) 0.000(3) 0.015(3) -0.019(3)
C24 0.063(4) 0.128(5) 0.076(4) 0.014(4) 0.009(3) -0.034(4)
C25 0.113(4) 0.083(4) 0.055(3) -0.005(3) 0.009(3) 0.006(3)
C26 0.083(4) 0.084(4) 0.115(5) 0.013(4) 0.024(4) -0.007(5)
C27 0.082(5) 0.133(6) 0.078(4) 0.033(4) 0.005(4) 0.015(4)

loop_
_atom_type_symbol
_atom_type_description
_atom_type_scat_dispersion_real
_atom_type_scat_dispersion_imag
_atom_type_scat_source
N N 0.0061 0.0033
;
International Tables for Crystallography
(1992, Vol. C, Tables 4.2.6.8 and 6.1.1.4)
;
O O 0.0106 0.0060
;
International Tables for Crystallography
(1992, Vol. C, Tables 4.2.6.8 and 6.1.1.4)
;
H H 0.0000 0.0000
;
International Tables for Crystallography
(1992, Vol. C, Table 6.1.1.4)
;
C C 0.0033 0.0016
;
International Tables for Crystallography
(1992, Vol. C, Tables 4.2.6.8 and 6.1.1.4)
;

loop_
_geom_angle_atom_site_label_1
_geom_angle_atom_site_label_2
_geom_angle_atom_site_label_3
_geom_angle
_geom_angle_publ_flag
_geom_angle_site_symmetry_1
_geom_angle_site_symmetry_3
C5 O1 C17 120.2(3) yes . .
C14 O2 C16 115.4(3) yes . .
O3 N1 C2 122.5(3) yes . .
O3 N1 C20 122.7(3) yes . .
C2 N1 C20 114.8(3) yes . .
C15 C1 C20 113.7(4) yes . .
N1 C2 C15 99.1(3) yes . .
N1 C2 C19 109.5(3) yes . .
N1 C2 C21 109.1(3) yes . .
C15 C2 C19 114.5(3) yes . .
C15 C2 C21 113.4(3) yes . .
C19 C2 C21 110.5(4) yes . .
C4 C3 C6 120.4(3) yes . .
C4 C3 C7 126.7(4) yes . .
C6 C3 C7 112.9(4) yes . .
C3 C4 C5 122.8(3) yes . 3_656
C3 C4 C13 120.0(4) yes . .
C5 C4 C13 117.2(3) yes 3_656 .
O1 C5 C4 113.0(3) yes . 3_656
O1 C5 C13 125.2(3) yes . .
C4 C5 C13 121.8(3) yes 3_656 .
N2 C6 C3 178.0(4) yes . .
N3 C7 C3 173.2(5) yes . .
C4 C13 C5 121.0(4) yes . .
O2 C14 C17 108.6(3) yes . .
C1 C15 C2 112.9(3) yes . .
C1 C15 C16 125.6(4) yes . .
C2 C15 C16 121.5(3) yes . .
O2 C16 O4 123.6(4) yes . .
O2 C16 C15 111.3(4) yes . .
O4 C16 C15 125.0(4) yes . .
O1 C17 C14 107.3(3) yes . .
N1 C20 C1 99.4(3) yes . .
N1 C20 C23 109.6(4) yes . .
N1 C20 C25 109.9(3) yes . .
C1 C20 C23 111.9(4) yes . .
C1 C20 C25 114.2(4) yes . .
C23 C20 C25 111.2(4) yes . .
C26 C24 C27 119.5(6) yes . 3_756
C24 C26 C27 120.2(6) yes . .
C24 C27 C26 120.3(6) yes 3_756 .
C15 C1 H1 123.155 no . .
C20 C1 H1 123.140 no . .
C4 C13 H13 119.498 no . .
C5 C13 H13 119.503 no . .
O2 C14 H14A 109.974 no . .
O2 C14 H14B 109.984 no . .
C17 C14 H14A 109.973 no . .
C17 C14 H14B 109.969 no . .
H14A C14 H14B 108.352 no . .
O1 C17 H17A 110.249 no . .
O1 C17 H17B 110.256 no . .
C14 C17 H17A 110.256 no . .
C14 C17 H17B 110.254 no . .
H17A C17 H17B 108.525 no . .
C2 C19 H19A 109.469 no . .
C2 C19 H19B 109.479 no . .
C2 C19 H19C 109.467 no . .
H19A C19 H19B 109.473 no . .
H19A C19 H19C 109.471 no . .
H19B C19 H19C 109.469 no . .
C2 C21 H21A 109.477 no . .
C2 C21 H21B 109.470 no . .
C2 C21 H21C 109.470 no . .
H21A C21 H21B 109.470 no . .
H21A C21 H21C 109.473 no . .
H21B C21 H21C 109.467 no . .
C20 C23 H23A 109.474 no . .
C20 C23 H23B 109.477 no . .
C20 C23 H23C 109.477 no . .
H23A C23 H23B 109.468 no . .
H23A C23 H23C 109.473 no . .
H23B C23 H23C 109.459 no . .
C26 C24 H24 120.255 no . .
C27 C24 H24 120.246 no 3_756 .
C20 C25 H25A 109.475 no . .
C20 C25 H25B 109.461 no . .
C20 C25 H25C 109.459 no . .
H25A C25 H25B 109.484 no . .
H25A C25 H25C 109.479 no . .
H25B C25 H25C 109.469 no . .
C24 C26 H26 119.896 no . .
C27 C26 H26 119.878 no . .
C24 C27 H27 119.862 no 3_756 .
C26 C27 H27 119.863 no . .

loop_
_geom_bond_atom_site_label_1
_geom_bond_atom_site_label_2
_geom_bond_distance
_geom_bond_publ_flag
_geom_bond_site_symmetry_2
O1 C5 1.352(4) yes .
O1 C17 1.442(5) yes .
O2 C14 1.437(5) yes .
O2 C16 1.342(5) yes .
O3 N1 1.266(4) yes .
O4 C16 1.197(5) yes .
N1 C2 1.491(5) yes .
N1 C20 1.477(5) yes .
N2 C6 1.142(6) yes .
N3 C7 1.154(6) yes .
C1 C15 1.318(5) yes .
C1 C20 1.489(6) yes .
C2 C15 1.499(5) yes .
C2 C19 1.518(5) yes .
C2 C21 1.518(6) yes .
C3 C4 1.376(5) yes .
C3 C6 1.423(6) yes .
C3 C7 1.428(6) yes .
C4 C5 1.454(5) yes 3_656
C4 C13 1.425(5) yes .
C5 C13 1.354(5) yes .
C14 C17 1.482(6) yes .
C15 C16 1.478(5) yes .
C20 C23 1.527(6) yes .
C20 C25 1.515(6) yes .
C24 C26 1.347(10) yes .
C24 C27 1.367(11) yes 3_756
C26 C27 1.368(9) yes .
C1 H1 0.930 no .
C13 H13 0.930 no .
C14 H14A 0.970 no .
C14 H14B 0.970 no .
C17 H17A 0.970 no .
C17 H17B 0.970 no .
C19 H19A 0.960 no .
C19 H19B 0.960 no .
C19 H19C 0.960 no .
C21 H21A 0.960 no .
C21 H21B 0.960 no .
C21 H21C 0.960 no .
C23 H23A 0.960 no .
C23 H23B 0.960 no .
C23 H23C 0.960 no .
C24 H24 0.930 no .
C25 H25A 0.960 no .
C25 H25B 0.960 no .
C25 H25C 0.960 no .
C26 H26 0.930 no .
C27 H27 0.930 no .

loop_
_geom_contact_atom_site_label_1
_geom_contact_atom_site_label_2
_geom_contact_distance
_geom_contact_publ_flag
_geom_contact_site_symmetry_2
O1 O2 2.801(4) no .
O1 N3 3.072(5) no 3_656
O1 C3 2.729(5) no 3_656
O1 C7 2.554(5) no 3_656
O2 N3 3.272(5) no 3_656
O2 C1 2.744(5) no .
O3 C1 3.494(5) no .
O3 C15 3.506(5) no .
O3 C19 2.964(5) no .
O3 C21 2.981(5) no .
O3 C23 2.977(6) no .
O3 C25 2.981(5) no .
O4 C1 3.575(5) no .
O4 C2 2.964(5) no .
O4 C14 2.640(5) no .
O4 C19 3.150(5) no .
O4 C21 3.317(5) no .
N2 C4 3.473(5) no .
N2 C7 3.381(6) no .
N2 C13 3.533(5) no .
N3 C6 3.341(6) no .
N3 C16 3.424(6) no 3_656
C1 C19 3.446(6) no .
C1 C21 3.418(6) no .
C2 C23 3.570(6) no .
C2 C25 3.525(6) no .
C4 C4 2.855(5) no 3_656
C5 C5 2.789(5) no 3_656
C5 C7 3.018(6) no 3_656
C6 C13 2.809(5) no .
C13 C13 2.822(5) no 3_656
C13 C17 2.866(5) no .
C15 C23 3.438(6) no .
C15 C25 3.416(5) no .
C16 C17 3.600(6) no .
C16 C19 3.191(6) no .
C16 C21 3.234(6) no .
C19 C20 3.574(6) no .
C20 C21 3.514(6) no .
C24 C24 2.736(8) no 3_756
C26 C26 2.721(8) no 3_756
C27 C27 2.709(9) no 3_756
O1 N2 3.267(4) no 1_565
O3 N2 3.293(5) no 4_555
O3 C3 3.198(5) no 4_555
O3 C6 2.970(5) no 4_555
O3 C7 3.571(6) no 4_555
N2 O1 3.267(4) no 1_545
N2 O3 3.293(5) no 4_554
N2 C5 3.584(5) no 1_545
N2 C14 3.484(5) no 1_545
N2 C17 3.443(5) no 1_545
N2 C25 3.546(5) no 4_544
N3 C13 3.483(5) no 3_646
C3 O3 3.198(5) no 4_554
C3 C3 3.406(5) no 3_646
C3 C7 3.600(6) no 3_646
C5 N2 3.584(5) no 1_565
C6 O3 2.970(5) no 4_554
C6 C7 3.593(6) no 3_646
C7 O3 3.571(6) no 4_554
C7 C3 3.600(6) no 3_646
C7 C6 3.593(6) no 3_646
C13 N3 3.483(5) no 3_646
C14 N2 3.484(5) no 1_565
C17 N2 3.443(5) no 1_565
C25 N2 3.546(5) no 4_545
O1 H13 2.6083 no .
O1 H14A 3.2013 no .
O1 H14B 2.5076 no .
O2 H1 2.5020 no .
O2 H17A 3.2143 no .
O2 H17B 2.5312 no .
O3 H19B 2.6051 no .
O3 H19C 3.3709 no .
O3 H21A 2.9500 no .
O3 H21C 2.9667 no .
O3 H23A 3.2151 no .
O3 H23B 2.7342 no .
O3 H25A 2.7283 no .
O3 H25B 3.2351 no .
O4 H14A 2.7189 no .
O4 H14B 2.4939 no .
O4 H19A 2.7565 no .
O4 H19C 3.2383 no .
O4 H21B 2.7413 no .
N1 H1 3.1636 no .
N1 H19A 3.2721 no .
N1 H19B 2.5396 no .
N1 H19C 2.7539 no .
N1 H21A 2.8071 no .
N1 H21B 3.2529 no .
N1 H21C 2.4907 no .
N1 H23A 2.6390 no .
N1 H23B 2.6459 no .
N1 H23C 3.2803 no .
N1 H25A 2.6318 no .
N1 H25B 2.6419 no .
N1 H25C 3.2747 no .
N2 H13 2.9330 no .
N3 H1 3.5831 no 3_656
N3 H14B 3.3342 no 3_656
C1 H19C 3.3344 no .
C1 H21C 3.4012 no .
C1 H23A 2.6243 no .
C1 H23B 3.3109 no .
C1 H23C 2.7670 no .
C1 H25A 3.3257 no .
C1 H25B 2.6563 no .
C1 H25C 2.7927 no .
C2 H1 3.2352 no .
C2 H23A 3.4796 no .
C2 H25B 3.4139 no .
C3 H13 2.5993 no .
C4 H13 3.2916 no 3_656
C5 H13 3.3029 no 3_656
C5 H17A 2.5739 no .
C5 H17B 2.7976 no .
C6 H13 2.4741 no .
C7 H14B 3.5937 no 3_656
C13 H17A 2.6641 no .
C13 H17B 3.0152 no .
C15 H19A 2.9153 no .
C15 H19B 3.3119 no .
C15 H19C 2.5905 no .
C15 H21A 3.3277 no .
C15 H21B 2.6419 no .
C15 H21C 2.8030 no .
C15 H23A 3.3392 no .
C15 H25B 3.3052 no .
C16 H1 2.7189 no .
C16 H14A 2.6626 no .
C16 H14B 2.5135 no .
C16 H19A 3.1548 no .
C16 H19C 3.1664 no .
C16 H21B 2.8872 no .
C17 H13 2.5678 no .
C19 H21A 2.5362 no .
C19 H21B 2.8449 no .
C19 H21C 3.2931 no .
C20 H19C 3.5727 no .
C20 H21C 3.3357 no .
C21 H19A 2.5752 no .
C21 H19B 2.7923 no .
C21 H19C 3.3078 no .
C21 H25B 3.5900 no .
C23 H1 2.8531 no .
C23 H25A 2.7092 no .
C23 H25B 3.3339 no .
C23 H25C 2.6769 no .
C24 H26 3.2098 no 3_756
C24 H27 3.1905 no .
C25 H1 2.9161 no .
C25 H21C 3.4925 no .
C25 H23A 3.3319 no .
C25 H23B 2.7046 no .
C25 H23C 2.6872 no .
C26 H24 3.2120 no 3_756
C26 H27 3.1839 no 3_756
C27 H24 3.1958 no .
C27 H26 3.1871 no 3_756
H1 H23A 2.9841 no .
H1 H23C 2.8127 no .
H1 H25B 3.0742 no .
H1 H25C 2.8837 no .
H13 H17A 2.2142 no .
H13 H17B 2.5711 no .
H14A H17A 2.3003 no .
H14A H17B 2.3699 no .
H14B H17A 2.3668 no .
H14B H17B 2.8162 no .
H19A H21A 2.5484 no .
H19A H21B 2.6288 no .
H19A H21C 3.5002 no .
H19B H21A 2.5335 no .
H19B H21B 3.3272 no .
H19B H21C 3.5215 no .
H19C H21A 3.4669 no .
H19C H23A 3.2928 no .
H21C H25B 2.9013 no .
H23A H25A 3.5797 no .
H23A H25C 3.5472 no .
H23B H25A 2.5530 no .
H23B H25B 3.5817 no .
H23B H25C 2.9619 no .
H23C H25A 2.9839 no .
H23C H25B 3.5532 no .
H23C H25C 2.4994 no .
H24 H26 2.2795 no .
H24 H27 2.2990 no 3_756
H26 H27 2.2942 no .
O1 H23B 3.1058 no 2_646
O2 H19A 3.1371 no 1_545
O2 H19C 3.4681 no 1_545
O2 H21A 3.2068 no 2_746
O2 H21B 3.5583 no 2_746
O3 H24 2.7492 no 2_756
O3 H25B 3.5601 no 1_565
O3 H25C 3.1489 no 1_565
O4 H17B 3.2745 no 1_565
O4 H21A 2.9273 no 2_746
O4 H27 3.1873 no 3_766
N1 H24 3.3565 no 2_756
N2 H14B 2.7549 no 1_545
N2 H17A 3.1037 no 1_545
N2 H24 3.3332 no 3_756
N2 H25A 3.2367 no 4_544
N2 H25B 3.4452 no 4_544
N2 H25C 3.3737 no 4_544
N2 H26 2.8813 no 3_756
N2 H27 3.3587 no 1_545
N3 H13 3.3888 no 3_646
N3 H23B 3.5581 no 4_554
N3 H23C 3.1172 no 4_544
N3 H25C 2.8825 no 4_544
C1 H19B 3.0006 no 1_545
C1 H19C 3.5699 no 1_545
C1 H23A 3.3428 no 2_646
C3 H23B 3.1381 no 4_554
C4 H23B 3.2460 no 4_554
C4 H25A 3.4003 no 4_554
C5 H23B 3.2913 no 2_646
C6 H14B 3.4923 no 1_545
C6 H24 3.5365 no 3_756
C6 H25A 3.4796 no 4_544
C6 H25C 3.2481 no 4_544
C7 H23B 3.0890 no 4_554
C7 H25C 3.0382 no 4_544
C13 H25A 3.3550 no 4_554
C14 H21A 3.4037 no 2_746
C16 H21A 3.0021 no 2_746
C16 H21B 3.5717 no 2_746
C19 H1 3.0634 no 1_565
C19 H17B 3.5927 no 1_565
C19 H21B 3.3486 no 2_756
C19 H23C 3.5132 no 2_656
C21 H14A 3.2406 no 2_756
C21 H19A 3.2073 no 2_746
C21 H24 3.5398 no 2_756
C23 H1 3.2068 no 2_656
C23 H19C 3.2760 no 2_646
C23 H23A 3.5269 no 2_646
C24 H13 3.3977 no 3_756
C24 H14A 2.8206 no .
C24 H17A 3.2968 no .
C24 H17A 2.8397 no 3_756
C24 H21C 3.4613 no 2_746
C25 H19B 3.1852 no 1_545
C25 H24 3.5544 no 2_756
C25 H27 3.4602 no 4_555
C26 H13 3.4600 no 3_756
C26 H14A 3.1309 no .
C26 H17A 3.2261 no .
C26 H17A 2.9127 no 3_756
C26 H17B 3.5784 no 3_756
C26 H26 3.5391 no 3_766
C27 H14A 3.2974 no 3_756
C27 H17A 3.0000 no .
C27 H17A 3.1403 no 3_756
C27 H17B 3.5311 no 3_756
C27 H21C 3.5956 no 4_554
C27 H25B 3.4595 no 4_554
H1 C19 3.0634 no 1_545
H1 C23 3.2068 no 2_646
H1 H19A 3.2766 no 1_545
H1 H19B 2.6145 no 1_545
H1 H19C 2.8284 no 1_545
H1 H23A 2.5823 no 2_646
H1 H23B 3.2099 no 2_646
H1 H23C 3.3532 no 2_646
H13 N3 3.3888 no 3_646
H13 C24 3.3977 no 3_756
H13 C26 3.4600 no 3_756
H13 H24 3.2353 no 3_756
H13 H25A 3.5035 no 4_554
H13 H26 3.3445 no 3_756
H14A C21 3.2406 no 2_746
H14A C24 2.8206 no .
H14A C26 3.1309 no .
H14A C27 3.2974 no 3_756
H14A H21A 2.7425 no 2_746
H14A H21C 2.9330 no 2_746
H14A H24 2.8447 no .
H14A H26 3.3462 no .
H14B N2 2.7549 no 1_565
H14B C6 3.4923 no 1_565
H14B H26 2.8975 no 3_766
H17A N2 3.1037 no 1_565
H17A C24 3.2968 no .
H17A C24 2.8397 no 3_756
H17A C26 3.2261 no .
H17A C26 2.9127 no 3_756
H17A C27 3.0000 no .
H17A C27 3.1403 no 3_756
H17A H24 3.2427 no 3_756
H17A H26 3.3516 no 3_756
H17A H27 3.4780 no .
H17B O4 3.2745 no 1_545
H17B C19 3.5927 no 1_545
H17B C26 3.5784 no 3_756
H17B C27 3.5311 no 3_756
H17B H19A 3.1048 no 1_545
H17B H19C 3.1716 no 1_545
H19A O2 3.1371 no 1_565
H19A C21 3.2073 no 2_756
H19A H1 3.2766 no 1_565
H19A H17B 3.1048 no 1_565
H19A H21B 2.5989 no 2_756
H19A H21C 3.0141 no 2_756
H19B C1 3.0006 no 1_565
H19B C25 3.1852 no 1_565
H19B H1 2.6145 no 1_565
H19B H21B 3.2994 no 2_756
H19B H25B 2.7861 no 1_565
H19B H25C 2.8827 no 1_565
H19C O2 3.4681 no 1_565
H19C C1 3.5699 no 1_565
H19C C23 3.2760 no 2_656
H19C H1 2.8284 no 1_565
H19C H17B 3.1716 no 1_565
H19C H23A 3.2655 no 2_656
H19C H23B 3.5071 no 2_656
H19C H23C 2.6001 no 2_656
H21A O2 3.2068 no 2_756
H21A O4 2.9273 no 2_756
H21A C14 3.4037 no 2_756
H21A C16 3.0021 no 2_756
H21A H14A 2.7425 no 2_756
H21A H21B 3.0575 no 2_756
H21A H24 3.4026 no 2_756
H21B O2 3.5583 no 2_756
H21B C16 3.5717 no 2_756
H21B C19 3.3486 no 2_746
H21B H19A 2.5989 no 2_746
H21B H19B 3.2994 no 2_746
H21B H21A 3.0575 no 2_746
H21B H21B 3.4630 no 2_746
H21B H21B 3.4630 no 2_756
H21C C24 3.4613 no 2_756
H21C C27 3.5956 no 4_555
H21C H14A 2.9330 no 2_756
H21C H19A 3.0141 no 2_746
H21C H24 2.9124 no 2_756
H21C H27 3.1692 no 4_555
H23A C1 3.3428 no 2_656
H23A C23 3.5269 no 2_656
H23A H1 2.5823 no 2_656
H23A H19C 3.2655 no 2_646
H23A H23C 2.7978 no 2_656
H23B O1 3.1058 no 2_656
H23B N3 3.5581 no 4_555
H23B C3 3.1381 no 4_555
H23B C4 3.2460 no 4_555
H23B C5 3.2913 no 2_656
H23B C7 3.0890 no 4_555
H23B H1 3.2099 no 2_656
H23B H19C 3.5071 no 2_646
H23C N3 3.1172 no 4_545
H23C C19 3.5132 no 2_646
H23C H1 3.3532 no 2_656
H23C H19C 2.6001 no 2_646
H23C H23A 2.7978 no 2_646
H24 O3 2.7492 no 2_746
H24 N1 3.3565 no 2_746
H24 N2 3.3332 no 3_756
H24 C6 3.5365 no 3_756
H24 C21 3.5398 no 2_746
H24 C25 3.5544 no 2_746
H24 H13 3.2353 no 3_756
H24 H14A 2.8447 no .
H24 H17A 3.2427 no 3_756
H24 H21A 3.4026 no 2_746
H24 H21C 2.9124 no 2_746
H24 H25A 3.0743 no 2_746
H24 H25B 3.2569 no 2_746
H25A N2 3.2367 no 4_545
H25A C4 3.4003 no 4_555
H25A C6 3.4796 no 4_545
H25A C13 3.3550 no 4_555
H25A H13 3.5035 no 4_555
H25A H24 3.0743 no 2_756
H25A H27 3.3449 no 4_555
H25B O3 3.5601 no 1_545
H25B N2 3.4452 no 4_545
H25B C27 3.4595 no 4_555
H25B H19B 2.7861 no 1_545
H25B H24 3.2569 no 2_756
H25B H27 2.7231 no 4_555
H25C O3 3.1489 no 1_545
H25C N2 3.3737 no 4_545
H25C N3 2.8825 no 4_545
H25C C6 3.2481 no 4_545
H25C C7 3.0382 no 4_545
H25C H19B 2.8827 no 1_545
H26 N2 2.8813 no 3_756
H26 C26 3.5391 no 3_766
H26 H13 3.3445 no 3_756
H26 H14A 3.3462 no .
H26 H14B 2.8975 no 3_766
H26 H17A 3.3516 no 3_756
H26 H26 2.9086 no 3_766
H27 O4 3.1873 no 3_766
H27 N2 3.3587 no 1_565
H27 C25 3.4602 no 4_554
H27 H17A 3.4780 no .
H27 H21C 3.1692 no 4_554
H27 H25A 3.3449 no 4_554
H27 H25B 2.7231 no 4_554

loop_
_geom_torsion_atom_site_label_1
_geom_torsion_atom_site_label_2
_geom_torsion_atom_site_label_3
_geom_torsion_atom_site_label_4
_geom_torsion
_geom_torsion_publ_flag
_geom_torsion_site_symmetry_1
_geom_torsion_site_symmetry_3
_geom_torsion_site_symmetry_4
C5 O1 C17 C14 161.0(3) no . . .
C17 O1 C5 C4 -170.5(3) no . . 3_656
C17 O1 C5 C13 8.1(5) no . . .
C14 O2 C16 O4 -4.7(5) no . . .
C14 O2 C16 C15 175.8(3) no . . .
C16 O2 C14 C17 -168.3(3) no . . .
O3 N1 C2 C15 -179.2(3) no . . .
O3 N1 C2 C19 -59.1(4) no . . .
O3 N1 C2 C21 62.0(4) no . . .
O3 N1 C20 C1 178.4(3) no . . .
O3 N1 C20 C23 60.9(4) no . . .
O3 N1 C20 C25 -61.6(4) no . . .
C2 N1 C20 C1 -3.7(4) no . . .
C2 N1 C20 C23 -121.1(3) no . . .
C2 N1 C20 C25 116.4(3) no . . .
C20 N1 C2 C15 2.8(4) no . . .
C20 N1 C2 C19 122.9(3) no . . .
C20 N1 C2 C21 -116.0(3) no . . .
C15 C1 C20 N1 3.2(4) no . . .
C15 C1 C20 C23 118.9(4) no . . .
C15 C1 C20 C25 -113.7(4) no . . .
C20 C1 C15 C2 -1.8(5) no . . .
C20 C1 C15 C16 -178.9(3) no . . .
N1 C2 C15 C1 -0.6(4) no . . .
N1 C2 C15 C16 176.7(3) no . . .
C19 C2 C15 C1 -116.9(4) no . . .
C19 C2 C15 C16 60.4(5) no . . .
C21 C2 C15 C1 115.0(4) no . . .
C21 C2 C15 C16 -67.7(4) no . . .
C6 C3 C4 C5 -176.7(3) no . . 3_656
C6 C3 C4 C13 2.3(5) no . . .
C7 C3 C4 C5 0.0(6) no . . 3_656
C7 C3 C4 C13 179.0(3) no . . .
C3 C4 C5 O1 -0.9(5) no . 3_656 3_656
C3 C4 C5 C13 177.8(3) no . 3_656 3_656
C3 C4 C13 C5 -177.8(3) no . . .
C5 C4 C13 C5 1.3(5) no 3_656 . .
C13 C4 C5 O1 -179.9(3) no . 3_656 3_656
C13 C4 C5 C13 -1.3(5) no . 3_656 3_656
O1 C5 C13 C4 -179.8(3) no . . .
C4 C5 C13 C4 -1.3(5) no 3_656 . .
O2 C14 C17 O1 66.1(4) no . . .
C1 C15 C16 O2 -8.8(5) no . . .
C1 C15 C16 O4 171.7(4) no . . .
C2 C15 C16 O2 174.3(3) no . . .
C2 C15 C16 O4 -5.2(6) no . . .
C26 C24 C27 C26 0.2(9) no . 3_756 3_756
C27 C24 C26 C27 -0.2(9) no 3_756 . .
C24 C26 C27 C24 0.2(9) no . . 3_756
